data_7019977
loop_
_publ_author_name
'Wang, Gao-Feng'
'Song, Xiao-Jiao'
'Chen, Fei'
'Li, Yi-Zhi'
'Chen, Xue-Tai'
'Xue, Zi-Ling'

_publ_section_title
;
 Formation of stable iron/cobalt NHC complexes via unexpected ring opening
 and in situ generation of a tridentate ligand.
;
_journal_issue 36
_journal_name_full 'Dalton transactions (Cambridge, England : 2003)'
_journal_page_first 10919
_journal_page_last 10922
_journal_paper_doi 10.1039/c2dt30894k
_journal_volume 41
_journal_year 2012
_chemical_formula_sum 'C26 H39 Co2 I2 N25 O4'
_chemical_formula_weight 1137.48
_chemical_name_systematic
;
?
;
_space_group_IT_number 15
_symmetry_cell_setting monoclinic
_symmetry_space_group_name_Hall '-C 2yc'
_symmetry_space_group_name_H-M 'C 1 2/c 1'
_atom_sites_solution_hydrogens geom
_atom_sites_solution_primary direct
_atom_sites_solution_secondary difmap
_audit_creation_method SHELXL-97
_cell_angle_alpha 90.00
_cell_angle_beta 107.802(3)
_cell_angle_gamma 90.00
_cell_formula_units_Z 4
_cell_length_a 19.9487(18)
_cell_length_b 12.1594(13)
_cell_length_c 20.182(2)
_cell_measurement_temperature 291(2)
_cell_volume 4661.0(8)
_computing_cell_refinement 'Bruker SMART'
_computing_data_collection 'Bruker SMART'
_computing_data_reduction 'Bruker SAINT'
_computing_molecular_graphics 'Bruker SHELXTL'
_computing_publication_material 'Bruker SHELXTL'
_computing_structure_refinement 'SHELXL-97 (Sheldrick, 1997)'
_computing_structure_solution 'SHELXS-97 (Sheldrick, 1990)'
_diffrn_ambient_temperature 291(2)
_diffrn_measured_fraction_theta_full 1.000
_diffrn_measured_fraction_theta_max 1.000
_diffrn_radiation_monochromator graphite
_diffrn_radiation_source 'fine-focus sealed tube'
_diffrn_radiation_type MoK\a
_diffrn_radiation_wavelength 0.71073
_diffrn_reflns_av_R_equivalents 0.0355
_diffrn_reflns_av_sigmaI/netI 0.0514
_diffrn_reflns_limit_h_max 23
_diffrn_reflns_limit_h_min -24
_diffrn_reflns_limit_k_max 14
_diffrn_reflns_limit_k_min -9
_diffrn_reflns_limit_l_max 24
_diffrn_reflns_limit_l_min -23
_diffrn_reflns_number 12844
_diffrn_reflns_theta_full 25.35
_diffrn_reflns_theta_max 25.35
_diffrn_reflns_theta_min 1.99
_exptl_absorpt_coefficient_mu 2.096
_exptl_absorpt_correction_T_max 0.7723
_exptl_absorpt_correction_T_min 0.6223
_exptl_absorpt_correction_type multi-scan
_exptl_absorpt_process_details sadabs
_exptl_crystal_colour red
_exptl_crystal_density_diffrn 1.621
_exptl_crystal_density_method 'not measured'
_exptl_crystal_description block
_exptl_crystal_F_000 2248
_exptl_crystal_size_max 0.25
_exptl_crystal_size_mid 0.16
_exptl_crystal_size_min 0.13
_refine_diff_density_max 0.820
_refine_diff_density_min -0.697
_refine_diff_density_rms 0.101
_refine_ls_extinction_method none
_refine_ls_goodness_of_fit_ref 1.034
_refine_ls_hydrogen_treatment constr
_refine_ls_matrix_type full
_refine_ls_number_parameters 284
_refine_ls_number_reflns 4260
_refine_ls_number_restraints 0
_refine_ls_restrained_S_all 1.034
_refine_ls_R_factor_all 0.0632
_refine_ls_R_factor_gt 0.0511
_refine_ls_shift/su_max 0.000
_refine_ls_shift/su_mean 0.000
_refine_ls_structure_factor_coef Fsqd
_refine_ls_weighting_details 'calc w=1/[\s^2^(Fo^2^)+(0.0500P)^2^+1.9900P] where P=(Fo^2^+2Fc^2^)/3'
_refine_ls_weighting_scheme calc
_refine_ls_wR_factor_gt 0.0945
_refine_ls_wR_factor_ref 0.0986
_reflns_number_gt 3577
_reflns_number_total 4260
_reflns_threshold_expression >2sigma(I)
_cod_data_source_file c2dt30894k.txt
_cod_data_source_block 1_3
_cod_depositor_comments
;
The following automatic conversions were performed:

'_symmetry_cell_setting' value 'Monoclinic' changed to 'monoclinic'
according to /home/saulius/struct/CIF-dictionaries/cif_core.dic
dictionary named 'cif_core.dic' version 2.4.1 from 2010-06-29.

Automatic conversion script
Id: cif_fix_values 1891 2012-01-12 08:04:46Z andrius 
;
_cod_original_cell_volume 4661.0(9)
_cod_original_sg_symbol_H-M C2/c
_cod_database_code 7019977

loop_
_symmetry_equiv_pos_as_xyz
'x, y, z'
'-x, y, -z+1/2'
'x+1/2, y+1/2, z'
'-x+1/2, y+1/2, -z+1/2'
'-x, -y, -z'
'x, -y, z-1/2'
'-x+1/2, -y+1/2, -z'
'x+1/2, -y+1/2, z-1/2'

loop_
_atom_site_label
_atom_site_type_symbol
_atom_site_fract_x
_atom_site_fract_y
_atom_site_fract_z
_atom_site_U_iso_or_equiv
_atom_site_adp_type
_atom_site_occupancy
_atom_site_symmetry_multiplicity
_atom_site_calc_flag
_atom_site_refinement_flags
C1 C 0.8427(2) 0.5730(3) 0.6470(2) 0.0398(8) Uani 1 1 d .
C2 C 0.8685(2) 0.7106(3) 0.7215(2) 0.0437(8) Uani 1 1 d .
H2 H 0.8773 0.7820 0.7384 0.052 Uiso 1 1 d R
C3 C 0.83431(18) 0.7362(3) 0.54091(19) 0.0359(7) Uani 1 1 d .
H3 H 0.8297 0.7925 0.5086 0.043 Uiso 1 1 d R
C4 C 0.7918(2) 0.5235(3) 0.4204(2) 0.0387(8) Uani 1 1 d .
H4 H 0.7797 0.5094 0.3729 0.046 Uiso 1 1 d R
C5 C 0.82217(19) 0.7114(3) 0.39832(19) 0.0371(7) Uani 1 1 d .
H5A H 0.8187 0.6820 0.3532 0.056 Uiso 1 1 d R
H5B H 0.8674 0.7455 0.4177 0.056 Uiso 1 1 d R
H5C H 0.7858 0.7651 0.3940 0.056 Uiso 1 1 d R
C6 C 0.8530(2) 0.4260(3) 0.7387(2) 0.0438(8) Uani 1 1 d .
H6A H 0.8156 0.3863 0.7062 0.066 Uiso 1 1 calc R
H6B H 0.8437 0.4311 0.7825 0.066 Uiso 1 1 calc R
H6C H 0.8967 0.3880 0.7450 0.066 Uiso 1 1 calc R
C7 C 0.9062(2) 0.4425(3) 0.5731(2) 0.0445(9) Uani 1 1 d .
C8 C 0.9865(2) 0.3147(3) 0.5853(2) 0.0480(9) Uani 1 1 d .
H8 H 1.0066 0.2452 0.5877 0.058 Uiso 1 1 calc R
C9 C 0.8123(2) 0.2680(3) 0.5800(2) 0.0425(8) Uani 1 1 d .
H9 H 0.7833 0.2088 0.5816 0.051 Uiso 1 1 calc R
C10 C 0.6856(2) 0.4659(3) 0.5696(2) 0.0444(9) Uani 1 1 d .
H10 H 0.6398 0.4770 0.5707 0.053 Uiso 1 1 calc R
C11 C 0.6857(2) 0.2848(3) 0.6181(2) 0.0441(9) Uani 1 1 d .
H11A H 0.6373 0.3018 0.6126 0.066 Uiso 1 1 calc R
H11B H 0.7106 0.2753 0.6666 0.066 Uiso 1 1 calc R
H11C H 0.6883 0.2183 0.5934 0.066 Uiso 1 1 calc R
C12 C 0.9918(2) 0.6015(3) 0.5873(2) 0.0494(10) Uani 1 1 d .
H12A H 1.0414 0.6059 0.5935 0.074 Uiso 1 1 calc R
H12B H 0.9818 0.6358 0.6261 0.074 Uiso 1 1 calc R
H12C H 0.9663 0.6387 0.5451 0.074 Uiso 1 1 calc R
C13 C 0.4760(5) 0.4731(7) 0.5815(5) 0.0481(18) Uani 0.50 1 d P
H13A H 0.4544 0.5236 0.5446 0.072 Uiso 0.50 1 calc PR
H13B H 0.4482 0.4073 0.5757 0.072 Uiso 0.50 1 calc PR
H13C H 0.5225 0.4551 0.5802 0.072 Uiso 0.50 1 calc PR
C14 C 0.4805(5) 0.5229(8) 0.6473(5) 0.0513(19) Uani 0.50 1 d P
Co1 Co 0.81587(3) 0.50226(3) 0.55895(2) 0.03450(16) Uani 1 1 d .
I1 I 0.663130(15) 0.56422(2) 0.735906(16) 0.05119(11) Uani 1 1 d .
N1 N 0.85768(18) 0.5366(3) 0.71187(18) 0.0449(7) Uani 1 1 d .
N2 N 0.87051(18) 0.6250(3) 0.76004(17) 0.0444(7) Uani 1 1 d .
N3 N 0.85231(16) 0.6829(3) 0.65322(16) 0.0395(7) Uani 1 1 d .
N4 N 0.84465(16) 0.7676(2) 0.60444(16) 0.0386(7) Uani 1 1 d .
N5 N 0.82942(16) 0.6352(2) 0.51575(16) 0.0367(6) Uani 1 1 d .
N6 N 0.81386(16) 0.6224(2) 0.44372(16) 0.0369(6) Uani 1 1 d .
N7 N 0.97006(19) 0.4854(3) 0.5830(2) 0.0469(8) Uani 1 1 d .
N8 N 1.02082(18) 0.4063(3) 0.5902(2) 0.0478(8) Uani 1 1 d .
N9 N 0.91832(17) 0.3339(3) 0.57641(18) 0.0450(7) Uani 1 1 d .
N10 N 0.87157(18) 0.2448(3) 0.57143(19) 0.0464(8) Uani 1 1 d .
N11 N 0.78758(17) 0.3671(2) 0.58672(18) 0.0411(7) Uani 1 1 d .
N12 N 0.71672(17) 0.3729(2) 0.59080(18) 0.0408(7) Uani 1 1 d .
N13 N 0.4836(4) 0.5648(6) 0.7027(4) 0.0499(16) Uani 0.50 1 d P
O1 O 0.71751(14) 0.5434(2) 0.54675(15) 0.0422(6) Uani 1 1 d .
O2 O 0.78688(13) 0.44809(19) 0.46109(14) 0.0370(5) Uani 1 1 d .

loop_
_atom_site_aniso_label
_atom_site_aniso_U_11
_atom_site_aniso_U_22
_atom_site_aniso_U_33
_atom_site_aniso_U_23
_atom_site_aniso_U_13
_atom_site_aniso_U_12
C1 0.0467(19) 0.0409(19) 0.031(2) -0.0003(15) 0.0112(15) -0.0003(15)
C2 0.046(2) 0.0466(19) 0.035(2) -0.0003(15) 0.0081(16) 0.0009(15)
C3 0.0380(17) 0.0347(17) 0.0350(19) -0.0021(14) 0.0111(15) -0.0034(13)
C4 0.046(2) 0.0388(16) 0.0301(19) 0.0004(16) 0.0088(15) 0.0001(16)
C5 0.0423(18) 0.0369(17) 0.0347(19) 0.0053(14) 0.0158(15) 0.0034(14)
C6 0.0447(19) 0.048(2) 0.036(2) 0.0031(16) 0.0077(16) -0.0045(16)
C7 0.0431(19) 0.0399(18) 0.050(2) 0.0047(16) 0.0135(17) 0.0027(16)
C8 0.046(2) 0.042(2) 0.057(2) 0.0030(18) 0.0160(18) 0.0069(16)
C9 0.046(2) 0.0332(18) 0.049(2) 0.0065(16) 0.0142(17) 0.0045(15)
C10 0.046(2) 0.0371(19) 0.052(2) 0.0053(17) 0.0183(18) 0.0044(16)
C11 0.047(2) 0.0369(18) 0.052(2) 0.0075(16) 0.0202(18) 0.0028(15)
C12 0.044(2) 0.042(2) 0.058(3) 0.0085(18) 0.0090(18) 0.0039(16)
C13 0.050(5) 0.042(4) 0.050(5) 0.006(4) 0.012(4) 0.001(4)
C14 0.043(4) 0.052(4) 0.059(6) 0.004(4) 0.016(4) 0.007(4)
Co1 0.0389(3) 0.0325(3) 0.0302(3) 0.00326(16) 0.0078(3) 0.00183(16)
I1 0.05022(16) 0.04200(15) 0.0586(2) 0.00440(11) 0.01262(12) 0.00509(11)
N1 0.0521(19) 0.0427(18) 0.0371(18) 0.0002(14) 0.0093(14) -0.0036(14)
N2 0.0500(17) 0.0459(18) 0.0335(17) -0.0003(13) 0.0073(13) -0.0007(14)
N3 0.0431(16) 0.0416(16) 0.0325(16) -0.0005(13) 0.0097(12) -0.0007(12)
N4 0.0435(16) 0.0403(16) 0.0327(16) -0.0004(12) 0.0128(13) 0.0004(12)
N5 0.0458(15) 0.0346(14) 0.0316(15) 0.0031(12) 0.0145(12) 0.0005(12)
N6 0.0480(16) 0.0348(15) 0.0293(15) 0.0007(11) 0.0138(12) -0.0007(12)
N7 0.0411(19) 0.0410(16) 0.058(2) 0.0078(15) 0.0139(17) 0.0044(13)
N8 0.0408(17) 0.0449(17) 0.058(2) 0.0042(15) 0.0160(16) 0.0050(14)
N9 0.0430(16) 0.0408(16) 0.0504(19) 0.0062(14) 0.0131(14) 0.0053(13)
N10 0.0477(18) 0.0378(15) 0.057(2) 0.0065(14) 0.0201(16) 0.0030(13)
N11 0.0445(16) 0.0331(14) 0.0486(18) 0.0078(13) 0.0185(14) 0.0059(13)
N12 0.0451(16) 0.0346(15) 0.0457(19) 0.0071(13) 0.0185(14) 0.0042(13)
N13 0.042(3) 0.046(3) 0.063(5) 0.010(3) 0.018(3) 0.007(3)
O1 0.0468(14) 0.0330(14) 0.0489(16) 0.0076(10) 0.0176(12) 0.0071(10)
O2 0.0416(13) 0.0345(12) 0.0369(14) 0.0008(10) 0.0146(11) -0.0012(9)

loop_
_atom_type_symbol
_atom_type_description
_atom_type_scat_dispersion_real
_atom_type_scat_dispersion_imag
_atom_type_scat_source
C C 0.0033 0.0016 'International Tables Vol C Tables 4.2.6.8 and 6.1.1.4'
H H 0.0000 0.0000 'International Tables Vol C Tables 4.2.6.8 and 6.1.1.4'
N N 0.0061 0.0033 'International Tables Vol C Tables 4.2.6.8 and 6.1.1.4'
O O 0.0106 0.0060 'International Tables Vol C Tables 4.2.6.8 and 6.1.1.4'
Co Co 0.3494 0.9721 'International Tables Vol C Tables 4.2.6.8 and 6.1.1.4'
I I -0.4742 1.8119 'International Tables Vol C Tables 4.2.6.8 and 6.1.1.4'

loop_
_geom_angle_atom_site_label_1
_geom_angle_atom_site_label_2
_geom_angle_atom_site_label_3
_geom_angle
_geom_angle_site_symmetry_3
N1 C1 N3 104.9(3) .
N1 C1 Co1 133.3(3) .
N3 C1 Co1 121.8(3) .
N2 C2 N3 111.4(3) .
N2 C2 H2 124.3 .
N3 C2 H2 124.3 .
N4 C3 N5 128.8(3) .
N4 C3 H3 115.4 .
N5 C3 H3 115.8 .
O2 C4 N6 121.2(3) .
O2 C4 H4 119.4 .
N6 C4 H4 119.4 .
N6 C5 H5A 109.2 .
N6 C5 H5B 109.7 .
H5A C5 H5B 109.5 .
N6 C5 H5C 109.5 .
H5A C5 H5C 109.5 .
H5B C5 H5C 109.5 .
N1 C6 H6A 109.5 .
N1 C6 H6B 109.5 .
H6A C6 H6B 109.5 .
N1 C6 H6C 109.5 .
H6A C6 H6C 109.5 .
H6B C6 H6C 109.5 .
N7 C7 N9 103.2(3) .
N7 C7 Co1 134.2(3) .
N9 C7 Co1 122.5(3) .
N8 C8 N9 110.6(4) .
N8 C8 H8 124.7 .
N9 C8 H8 124.7 .
N10 C9 N11 127.1(4) .
N10 C9 H9 116.4 .
N11 C9 H9 116.4 .
N12 C10 O1 120.8(4) .
N12 C10 H10 119.6 .
O1 C10 H10 119.6 .
N12 C11 H11A 109.5 .
N12 C11 H11B 109.5 .
H11A C11 H11B 109.5 .
N12 C11 H11C 109.5 .
H11A C11 H11C 109.5 .
H11B C11 H11C 109.5 .
N7 C12 H12A 109.5 .
N7 C12 H12B 109.5 .
H12A C12 H12B 109.5 .
N7 C12 H12C 109.5 .
H12A C12 H12C 109.5 .
H12B C12 H12C 109.5 .
C14 C13 H13A 109.5 .
C14 C13 H13B 109.5 .
H13A C13 H13B 109.5 .
C14 C13 H13C 109.5 .
H13A C13 H13C 109.5 .
H13B C13 H13C 109.5 .
N13 C14 C13 179.4(9) .
N11 Co1 C7 88.73(15) .
N11 Co1 N5 169.12(14) .
C7 Co1 N5 97.73(15) .
N11 Co1 C1 98.14(16) .
C7 Co1 C1 92.86(18) .
N5 Co1 C1 90.30(15) .
N11 Co1 O1 83.15(12) .
C7 Co1 O1 171.83(14) .
N5 Co1 O1 90.14(12) .
C1 Co1 O1 89.26(14) .
N11 Co1 O2 89.08(13) .
C7 Co1 O2 89.82(15) .
N5 Co1 O2 82.23(11) .
C1 Co1 O2 172.34(13) .
O1 Co1 O2 89.08(11) .
C1 N1 N2 111.2(3) .
C1 N1 C6 130.7(3) .
N2 N1 C6 117.5(3) .
C2 N2 N1 103.4(3) .
C1 N3 C2 108.8(3) .
C1 N3 N4 132.9(3) .
C2 N3 N4 118.1(3) .
C3 N4 N3 115.5(3) .
C3 N5 N6 118.0(3) .
C3 N5 Co1 128.3(3) .
N6 N5 Co1 111.5(2) .
C4 N6 N5 114.6(3) .
C4 N6 C5 122.9(3) .
N5 N6 C5 122.6(3) .
C7 N7 N8 112.5(3) .
C7 N7 C12 129.4(3) .
N8 N7 C12 118.1(3) .
C8 N8 N7 103.8(3) .
C8 N9 C7 109.8(3) .
C8 N9 N10 119.9(3) .
C7 N9 N10 130.3(3) .
C9 N10 N9 116.0(3) .
C9 N11 N12 116.9(3) .
C9 N11 Co1 127.6(3) .
N12 N11 Co1 111.3(2) .
C10 N12 C11 124.0(3) .
C10 N12 N11 113.7(3) .
C11 N12 N11 122.2(3) .
C14 N13 N13 150.2(6) 2_656
C10 O1 Co1 110.5(2) .
C4 O2 Co1 110.5(2) .

loop_
_geom_bond_atom_site_label_1
_geom_bond_atom_site_label_2
_geom_bond_distance
_geom_bond_site_symmetry_2
C1 N1 1.326(5) .
C1 N3 1.350(5) .
C1 Co1 1.899(4) .
C2 N2 1.293(5) .
C2 N3 1.358(5) .
C2 H2 0.9300 .
C3 N4 1.292(5) .
C3 N5 1.321(5) .
C3 H3 0.9300 .
C4 O2 1.255(5) .
C4 N6 1.317(5) .
C4 H4 0.9300 .
C5 N6 1.460(4) .
C5 H5A 0.9600 .
C5 H5B 0.9600 .
C5 H5C 0.9600 .
C6 N1 1.463(5) .
C6 H6A 0.9600 .
C6 H6B 0.9600 .
C6 H6C 0.9600 .
C7 N7 1.333(6) .
C7 N9 1.340(5) .
C7 Co1 1.883(4) .
C8 N8 1.295(5) .
C8 N9 1.338(5) .
C8 H8 0.9300 .
C9 N10 1.278(5) .
C9 N11 1.325(5) .
C9 H9 0.9300 .
C10 N12 1.298(5) .
C10 O1 1.299(5) .
C10 H10 0.9300 .
C11 N12 1.430(5) .
C11 H11A 0.9600 .
C11 H11B 0.9600 .
C11 H11C 0.9600 .
C12 N7 1.472(5) .
C12 H12A 0.9600 .
C12 H12B 0.9600 .
C12 H12C 0.9600 .
C13 C14 1.437(13) .
C13 H13A 0.9600 .
C13 H13B 0.9600 .
C13 H13C 0.9600 .
C14 N13 1.214(12) .
Co1 N11 1.878(3) .
Co1 N5 1.894(3) .
Co1 O1 1.966(3) .
Co1 O2 1.993(3) .
N1 N2 1.420(5) .
N3 N4 1.400(4) .
N5 N6 1.399(4) .
N7 N8 1.371(5) .
N9 N10 1.413(5) .
N11 N12 1.443(4) .
N13 N13 1.820(17) 2_656

loop_
_geom_torsion_atom_site_label_1
_geom_torsion_atom_site_label_2
_geom_torsion_atom_site_label_3
_geom_torsion_atom_site_label_4
_geom_torsion
_geom_torsion_site_symmetry_4
N7 C7 Co1 N11 -160.1(5) .
N9 C7 Co1 N11 18.6(4) .
N7 C7 Co1 N5 28.7(5) .
N9 C7 Co1 N5 -152.6(4) .
N7 C7 Co1 C1 -62.0(5) .
N9 C7 Co1 C1 116.7(4) .
N7 C7 Co1 O1 -166.9(8) .
N9 C7 Co1 O1 11.8(14) .
N7 C7 Co1 O2 110.9(5) .
N9 C7 Co1 O2 -70.5(4) .
N1 C1 Co1 N11 17.5(4) .
N3 C1 Co1 N11 -164.5(3) .
N1 C1 Co1 C7 -71.6(4) .
N3 C1 Co1 C7 106.4(3) .
N1 C1 Co1 N5 -169.4(4) .
N3 C1 Co1 N5 8.7(3) .
N1 C1 Co1 O1 100.5(4) .
N3 C1 Co1 O1 -81.5(3) .
N1 C1 Co1 O2 178.0(8) .
N3 C1 Co1 O2 -4.0(12) .
N3 C1 N1 N2 5.7(4) .
Co1 C1 N1 N2 -176.1(3) .
N3 C1 N1 C6 175.9(4) .
Co1 C1 N1 C6 -5.8(7) .
N3 C2 N2 N1 2.8(4) .
C1 N1 N2 C2 -5.4(4) .
C6 N1 N2 C2 -177.1(3) .
N1 C1 N3 C2 -3.8(4) .
Co1 C1 N3 C2 177.7(3) .
N1 C1 N3 N4 -179.4(3) .
Co1 C1 N3 N4 2.1(6) .
N2 C2 N3 C1 0.5(5) .
N2 C2 N3 N4 176.8(3) .
N5 C3 N4 N3 0.6(5) .
C1 N3 N4 C3 -9.5(6) .
C2 N3 N4 C3 175.2(3) .
N4 C3 N5 N6 176.3(3) .
N4 C3 N5 Co1 14.8(6) .
N11 Co1 N5 C3 124.2(7) .
C7 Co1 N5 C3 -109.7(3) .
C1 Co1 N5 C3 -16.8(3) .
O1 Co1 N5 C3 72.4(3) .
O2 Co1 N5 C3 161.5(3) .
N11 Co1 N5 N6 -38.3(8) .
C7 Co1 N5 N6 87.7(3) .
C1 Co1 N5 N6 -179.3(2) .
O1 Co1 N5 N6 -90.1(2) .
O2 Co1 N5 N6 -1.0(2) .
O2 C4 N6 N5 -1.1(5) .
O2 C4 N6 C5 178.3(3) .
C3 N5 N6 C4 -163.1(3) .
Co1 N5 N6 C4 1.4(4) .
C3 N5 N6 C5 17.5(5) .
Co1 N5 N6 C5 -177.9(2) .
N9 C7 N7 N8 1.9(5) .
Co1 C7 N7 N8 -179.3(3) .
N9 C7 N7 C12 -177.9(4) .
Co1 C7 N7 C12 1.0(8) .
N9 C8 N8 N7 -0.7(5) .
C7 N7 N8 C8 -0.8(5) .
C12 N7 N8 C8 179.0(4) .
N8 C8 N9 C7 1.9(5) .
N8 C8 N9 N10 -178.6(4) .
N7 C7 N9 C8 -2.3(5) .
Co1 C7 N9 C8 178.7(3) .
N7 C7 N9 N10 178.3(4) .
Co1 C7 N9 N10 -0.7(6) .
N11 C9 N10 N9 6.5(6) .
C8 N9 N10 C9 163.6(4) .
C7 N9 N10 C9 -17.0(6) .
N10 C9 N11 N12 175.6(4) .
N10 C9 N11 Co1 20.9(7) .
C7 Co1 N11 C9 -29.2(4) .
N5 Co1 N11 C9 97.5(7) .
C1 Co1 N11 C9 -121.9(4) .
O1 Co1 N11 C9 149.8(4) .
O2 Co1 N11 C9 60.6(4) .
C7 Co1 N11 N12 174.9(3) .
N5 Co1 N11 N12 -58.4(8) .
C1 Co1 N11 N12 82.1(3) .
O1 Co1 N11 N12 -6.1(3) .
O2 Co1 N11 N12 -95.3(3) .
O1 C10 N12 C11 178.5(4) .
O1 C10 N12 N11 0.5(6) .
C9 N11 N12 C10 -153.7(4) .
Co1 N11 N12 C10 5.1(4) .
C9 N11 N12 C11 28.3(5) .
Co1 N11 N12 C11 -173.0(3) .
C13 C14 N13 N13 121(91) 2_656
N12 C10 O1 Co1 -5.5(5) .
N11 Co1 O1 C10 6.4(3) .
C7 Co1 O1 C10 13.3(12) .
N5 Co1 O1 C10 177.8(3) .
C1 Co1 O1 C10 -91.9(3) .
O2 Co1 O1 C10 95.6(3) .
N6 C4 O2 Co1 0.2(4) .
N11 Co1 O2 C4 173.9(3) .
C7 Co1 O2 C4 -97.3(3) .
N5 Co1 O2 C4 0.5(3) .
C1 Co1 O2 C4 13.3(11) .
O1 Co1 O2 C4 90.8(3) .
